data_2229373
loop_
_publ_author_name
'Soydemir, Erkan'
'B\"uy\"ukg\"ung\"or, Orhan'
'Albayrak, \,Ci\(gdem'
'Odaba\,so\(glu, Mustafa'

_publ_section_title
;
 5-Diethylamino-2-[(<i>E</i>)-(4-ethoxyphenyl)iminomethyl]phenol
;
_journal_coeditor_code FJ2390
_journal_issue 3
_journal_name_full 'Acta Crystallographica Section E'
_journal_page_first o599
_journal_page_last o600
_journal_paper_doi 10.1107/S1600536811004533
_journal_volume 67
_journal_year 2011
_chemical_formula_iupac 'C19 H24 N2 O2'
_chemical_formula_moiety 'C19 H24 N2 O2'
_chemical_formula_sum 'C19 H24 N2 O2'
_chemical_formula_weight 312.40
_chemical_name_systematic
;
5-Diethylamino-2-[(<i>E</i>)-(4-ethoxyphenyl)iminomethyl]phenol
;
_space_group_IT_number 15
_symmetry_cell_setting monoclinic
_symmetry_space_group_name_Hall '-C 2yc'
_symmetry_space_group_name_H-M 'C 1 2/c 1'
_atom_sites_solution_hydrogens geom
_atom_sites_solution_primary direct
_atom_sites_solution_secondary difmap
_audit_creation_method SHELXL-97
_cell_angle_alpha 90.00
_cell_angle_beta 115.093(3)
_cell_angle_gamma 90.00
_cell_formula_units_Z 8
_cell_length_a 29.4936(13)
_cell_length_b 7.8546(2)
_cell_length_c 16.7146(7)
_cell_measurement_reflns_used 18643
_cell_measurement_temperature 296
_cell_measurement_theta_max 28.00
_cell_measurement_theta_min 1.52
_cell_volume 3506.7(2)
_computing_cell_refinement 'X-AREA (Stoe & Cie, 2002)'
_computing_data_collection 'X-AREA (Stoe & Cie, 2002)'
_computing_data_reduction 'X-RED (Stoe & Cie, 2002)'
_computing_molecular_graphics 'ORTEP-3 for Windows (Farrugia, 1997)'
_computing_publication_material 'WinGX (Farrugia, 1999)'
_computing_structure_refinement 'SHELXL97 (Sheldrick, 2008)'
_computing_structure_solution 'SHELXS97 (Sheldrick, 2008)'
_diffrn_ambient_temperature 296
_diffrn_detector_area_resol_mean 6.67
_diffrn_measured_fraction_theta_full 1.000
_diffrn_measured_fraction_theta_max 1.000
_diffrn_measurement_device_type 'Stoe IPDS 2'
_diffrn_measurement_method 'rotation method'
_diffrn_radiation_monochromator graphite
_diffrn_radiation_source 'fine-focus sealed tube'
_diffrn_radiation_type MoK\a
_diffrn_radiation_wavelength 0.71073
_diffrn_reflns_av_R_equivalents 0.0733
_diffrn_reflns_av_sigmaI/netI 0.0345
_diffrn_reflns_limit_h_max 36
_diffrn_reflns_limit_h_min -36
_diffrn_reflns_limit_k_max 9
_diffrn_reflns_limit_k_min -9
_diffrn_reflns_limit_l_max 20
_diffrn_reflns_limit_l_min -20
_diffrn_reflns_number 22701
_diffrn_reflns_theta_full 26.50
_diffrn_reflns_theta_max 26.50
_diffrn_reflns_theta_min 1.52
_exptl_absorpt_coefficient_mu 0.077
_exptl_absorpt_correction_T_max 0.9788
_exptl_absorpt_correction_T_min 0.9438
_exptl_absorpt_correction_type integration
_exptl_absorpt_process_details '(X-RED32; Stoe & Cie, 2002)'
_exptl_crystal_colour yellow
_exptl_crystal_density_diffrn 1.183
_exptl_crystal_density_method 'not measured'
_exptl_crystal_description prism
_exptl_crystal_F_000 1344
_exptl_crystal_size_max 0.76
_exptl_crystal_size_mid 0.59
_exptl_crystal_size_min 0.28
_refine_diff_density_max 0.556
_refine_diff_density_min -0.284
_refine_ls_extinction_method none
_refine_ls_goodness_of_fit_ref 1.101
_refine_ls_hydrogen_treatment constr
_refine_ls_matrix_type full
_refine_ls_number_parameters 208
_refine_ls_number_reflns 3625
_refine_ls_number_restraints 4
_refine_ls_restrained_S_all 1.120
_refine_ls_R_factor_all 0.1110
_refine_ls_R_factor_gt 0.0804
_refine_ls_shift/su_max 0.000
_refine_ls_shift/su_mean 0.000
_refine_ls_structure_factor_coef Fsqd
_refine_ls_weighting_details 'calc w=1/[\s^2^(Fo^2^)+(0.1257P)^2^+1.7422P] where P=(Fo^2^+2Fc^2^)/3'
_refine_ls_weighting_scheme calc
_refine_ls_wR_factor_gt 0.2358
_refine_ls_wR_factor_ref 0.2600
_reflns_number_gt 2383
_reflns_number_total 3625
_reflns_threshold_expression I>2sigma(I)
_cod_data_source_file fj2390.cif
_cod_data_source_block I
_cod_original_sg_symbol_H-M 'C 2/c'
_cod_database_code 2229373
_cod_database_fobs_code 2229373

loop_
_symmetry_equiv_pos_as_xyz
'x, y, z'
'-x, y, -z+1/2'
'x+1/2, y+1/2, z'
'-x+1/2, y+1/2, -z+1/2'
'-x, -y, -z'
'x, -y, z-1/2'
'-x+1/2, -y+1/2, -z'
'x+1/2, -y+1/2, z-1/2'

loop_
_atom_site_type_symbol
_atom_site_label
_atom_site_fract_x
_atom_site_fract_y
_atom_site_fract_z
_atom_site_U_iso_or_equiv
_atom_site_adp_type
_atom_site_calc_flag
_atom_site_refinement_flags
_atom_site_occupancy
_atom_site_disorder_assembly
_atom_site_disorder_group
C C1 0.55509(10) 0.2708(3) 0.09804(16) 0.0622(7) Uani d . 1 . .
C C2 0.59206(13) 0.3870(4) 0.14442(19) 0.0790(9) Uani d . 1 . .
H H2 0.6032 0.4636 0.1143 0.095 Uiso calc R 1 . .
C C3 0.61234(13) 0.3892(4) 0.23535(19) 0.0788(9) Uani d . 1 . .
H H3 0.6374 0.4677 0.2658 0.095 Uiso calc R 1 . .
C C4 0.59672(10) 0.2789(4) 0.28250(17) 0.0633(7) Uani d . 1 . .
C C5 0.55981(11) 0.1594(4) 0.23483(18) 0.0700(7) Uani d . 1 . .
H H5 0.5489 0.0815 0.2648 0.084 Uiso calc R 1 . .
C C6 0.53963(10) 0.1569(4) 0.14410(17) 0.0688(7) Uani d . 1 . .
H H6 0.5152 0.0770 0.1133 0.083 Uiso calc R 1 . .
C C7 0.60388(11) 0.2229(4) 0.42580(18) 0.0677(7) Uani d . 1 . .
H H7 0.5730 0.1684 0.3999 0.081 Uiso calc R 1 . .
C C8 0.62939(10) 0.2270(3) 0.52080(17) 0.0634(7) Uani d . 1 . .
C C9 0.60954(11) 0.1486(4) 0.57326(18) 0.0734(8) Uani d . 1 . .
H H9 0.5786 0.0950 0.5459 0.088 Uiso calc R 1 . .
C C10 0.63345(11) 0.1467(4) 0.66328(18) 0.0706(8) Uani d . 1 . .
H H10 0.6190 0.0904 0.6957 0.085 Uiso calc R 1 . .
C C11 0.68015(11) 0.2300(4) 0.70765(17) 0.0663(7) Uani d . 1 . .
C C12 0.69978(11) 0.3123(4) 0.65580(18) 0.0737(8) Uani d . 1 . .
H H12 0.7299 0.3706 0.6832 0.088 Uiso calc R 1 . .
C C13 0.67567(11) 0.3099(4) 0.56443(17) 0.0668(7) Uani d . 1 . .
C C14 0.68851(12) 0.1161(5) 0.85131(19) 0.0863(10) Uani d D 1 . .
H H14A 0.7178 0.0829 0.9037 0.104 Uiso calc R 1 . .
H H14B 0.6739 0.0137 0.8179 0.104 Uiso calc R 1 . .
C C15 0.65140(15) 0.1970(5) 0.8787(3) 0.1017(12) Uani d D 1 . .
H H15A 0.6427 0.1182 0.9139 0.153 Uiso calc R 1 . .
H H15B 0.6219 0.2272 0.8271 0.153 Uiso calc R 1 . .
H H15C 0.6658 0.2975 0.9127 0.153 Uiso calc R 1 . .
C C16 0.74589(14) 0.3596(6) 0.8467(2) 0.1112(14) Uani d DU 1 . .
H H16A 0.7407 0.4619 0.8114 0.133 Uiso calc R 1 . .
H H16B 0.7453 0.3906 0.9024 0.133 Uiso calc R 1 . .
C C17 0.79396(19) 0.2842(7) 0.8626(3) 0.1395(18) Uani d D 1 . .
H H17A 0.8202 0.3645 0.8931 0.209 Uiso calc R 1 . .
H H17B 0.7944 0.2546 0.8073 0.209 Uiso calc R 1 . .
H H17C 0.7990 0.1836 0.8981 0.209 Uiso calc R 1 . .
C C18 0.54784(14) 0.3722(5) -0.04086(19) 0.0911(10) Uani d D 1 . .
H H18A 0.5835 0.3629 -0.0240 0.109 Uiso calc R 1 . .
H H18B 0.5406 0.4877 -0.0293 0.109 Uiso calc R 1 . .
C C19 0.51921(17) 0.3309(6) -0.1370(2) 0.1181(15) Uani d D 1 . .
H H19A 0.5286 0.4088 -0.1716 0.177 Uiso calc R 1 . .
H H19B 0.4840 0.3409 -0.1531 0.177 Uiso calc R 1 . .
H H19C 0.5267 0.2167 -0.1478 0.177 Uiso calc R 1 . .
N N1 0.62123(9) 0.2895(3) 0.37583(14) 0.0701(6) Uani d . 1 . .
N N2 0.70399(10) 0.2291(4) 0.79754(15) 0.0912(9) Uani d U 1 . .
O O1 0.69745(9) 0.3886(3) 0.51884(14) 0.1011(9) Uani d . 1 . .
H H1 0.6798 0.3787 0.4658 0.152 Uiso calc R 1 . .
O O2 0.53303(8) 0.2546(3) 0.00831(12) 0.0780(6) Uani d . 1 . .

loop_
_atom_site_aniso_label
_atom_site_aniso_U_11
_atom_site_aniso_U_22
_atom_site_aniso_U_33
_atom_site_aniso_U_12
_atom_site_aniso_U_13
_atom_site_aniso_U_23
C1 0.0630(15) 0.0717(16) 0.0496(13) 0.0059(13) 0.0218(11) -0.0012(11)
C2 0.100(2) 0.0798(19) 0.0593(16) -0.0170(17) 0.0355(16) 0.0001(13)
C3 0.093(2) 0.0834(19) 0.0564(15) -0.0248(17) 0.0281(14) -0.0084(14)
C4 0.0642(15) 0.0705(16) 0.0532(14) 0.0001(13) 0.0230(12) -0.0035(11)
C5 0.0692(16) 0.0829(18) 0.0597(15) -0.0066(14) 0.0291(13) 0.0031(13)
C6 0.0581(15) 0.0851(19) 0.0577(15) -0.0057(13) 0.0191(12) -0.0052(13)
C7 0.0663(16) 0.0733(17) 0.0603(15) -0.0030(13) 0.0237(13) -0.0049(13)
C8 0.0670(16) 0.0653(15) 0.0553(14) 0.0001(12) 0.0232(12) -0.0032(11)
C9 0.0678(17) 0.088(2) 0.0616(16) -0.0118(15) 0.0251(13) -0.0030(14)
C10 0.0711(17) 0.0843(19) 0.0556(14) -0.0087(14) 0.0260(13) 0.0004(13)
C11 0.0744(17) 0.0709(16) 0.0517(14) -0.0023(13) 0.0249(13) -0.0013(12)
C12 0.0741(18) 0.0820(19) 0.0599(16) -0.0155(15) 0.0234(14) -0.0037(14)
C13 0.0798(18) 0.0651(15) 0.0578(15) -0.0106(13) 0.0315(14) -0.0003(12)
C14 0.085(2) 0.109(2) 0.0555(15) -0.0049(18) 0.0209(15) 0.0098(16)
C15 0.124(3) 0.105(3) 0.089(2) -0.011(2) 0.058(2) 0.000(2)
C16 0.088(2) 0.166(4) 0.0653(19) -0.036(2) 0.0193(17) 0.011(2)
C17 0.133(4) 0.130(4) 0.129(4) 0.008(3) 0.030(3) 0.023(3)
C18 0.109(3) 0.106(2) 0.0574(16) -0.002(2) 0.0342(17) 0.0046(16)
C19 0.136(3) 0.154(4) 0.0554(18) -0.009(3) 0.031(2) 0.001(2)
N1 0.0841(16) 0.0725(14) 0.0520(12) -0.0050(12) 0.0273(12) -0.0018(10)
N2 0.0797(16) 0.137(2) 0.0484(13) -0.0196(15) 0.0187(11) 0.0094(13)
O1 0.1140(18) 0.1272(19) 0.0608(12) -0.0550(16) 0.0358(12) -0.0062(12)
O2 0.0849(14) 0.0925(14) 0.0498(10) -0.0046(11) 0.0220(9) 0.0006(9)

loop_
_atom_type_symbol
_atom_type_description
_atom_type_scat_dispersion_real
_atom_type_scat_dispersion_imag
_atom_type_scat_source
C C 0.0033 0.0016 'International Tables Vol C Tables 4.2.6.8 and 6.1.1.4'
H H 0.0000 0.0000 'International Tables Vol C Tables 4.2.6.8 and 6.1.1.4'
N N 0.0061 0.0033 'International Tables Vol C Tables 4.2.6.8 and 6.1.1.4'
O O 0.0106 0.0060 'International Tables Vol C Tables 4.2.6.8 and 6.1.1.4'

loop_
_geom_angle_atom_site_label_1
_geom_angle_atom_site_label_2
_geom_angle_atom_site_label_3
_geom_angle_site_symmetry_1
_geom_angle_site_symmetry_3
_geom_angle
_geom_angle_publ_flag
O2 C1 C6 . . 115.9(2) ?
O2 C1 C2 . . 125.0(3) ?
C6 C1 C2 . . 119.0(2) ?
C3 C2 C1 . . 119.9(3) ?
C3 C2 H2 . . 120.1 ?
C1 C2 H2 . . 120.1 ?
C4 C3 C2 . . 122.0(3) ?
C4 C3 H3 . . 119.0 ?
C2 C3 H3 . . 119.0 ?
C3 C4 C5 . . 117.7(2) ?
C3 C4 N1 . . 117.1(2) ?
C5 C4 N1 . . 125.2(3) ?
C6 C5 C4 . . 120.4(3) ?
C6 C5 H5 . . 119.8 ?
C4 C5 H5 . . 119.8 ?
C5 C6 C1 . . 121.1(3) ?
C5 C6 H6 . . 119.5 ?
C1 C6 H6 . . 119.5 ?
N1 C7 C8 . . 123.4(3) ?
N1 C7 H7 . . 118.3 ?
C8 C7 H7 . . 118.3 ?
C9 C8 C13 . . 117.1(2) ?
C9 C8 C7 . . 121.6(3) ?
C13 C8 C7 . . 121.4(3) ?
C10 C9 C8 . . 122.8(3) ?
C10 C9 H9 . . 118.6 ?
C8 C9 H9 . . 118.6 ?
C9 C10 C11 . . 120.3(3) ?
C9 C10 H10 . . 119.8 ?
C11 C10 H10 . . 119.8 ?
N2 C11 C12 . . 122.3(3) ?
N2 C11 C10 . . 120.5(3) ?
C12 C11 C10 . . 117.3(2) ?
C13 C12 C11 . . 121.8(3) ?
C13 C12 H12 . . 119.1 ?
C11 C12 H12 . . 119.1 ?
O1 C13 C12 . . 118.4(3) ?
O1 C13 C8 . . 120.9(2) ?
C12 C13 C8 . . 120.7(3) ?
N2 C14 C15 . . 112.9(3) ?
N2 C14 H14A . . 109.0 ?
C15 C14 H14A . . 109.0 ?
N2 C14 H14B . . 109.0 ?
C15 C14 H14B . . 109.0 ?
H14A C14 H14B . . 107.8 ?
C14 C15 H15A . . 109.5 ?
C14 C15 H15B . . 109.5 ?
H15A C15 H15B . . 109.5 ?
C14 C15 H15C . . 109.5 ?
H15A C15 H15C . . 109.5 ?
H15B C15 H15C . . 109.5 ?
C17 C16 N2 . . 109.0(4) ?
C17 C16 H16A . . 109.9 ?
N2 C16 H16A . . 109.9 ?
C17 C16 H16B . . 109.9 ?
N2 C16 H16B . . 109.9 ?
H16A C16 H16B . . 108.3 ?
C16 C17 H17A . . 109.5 ?
C16 C17 H17B . . 109.5 ?
H17A C17 H17B . . 109.5 ?
C16 C17 H17C . . 109.5 ?
H17A C17 H17C . . 109.5 ?
H17B C17 H17C . . 109.5 ?
O2 C18 C19 . . 107.9(3) ?
O2 C18 H18A . . 110.1 ?
C19 C18 H18A . . 110.1 ?
O2 C18 H18B . . 110.1 ?
C19 C18 H18B . . 110.1 ?
H18A C18 H18B . . 108.4 ?
C18 C19 H19A . . 109.5 ?
C18 C19 H19B . . 109.5 ?
H19A C19 H19B . . 109.5 ?
C18 C19 H19C . . 109.5 ?
H19A C19 H19C . . 109.5 ?
H19B C19 H19C . . 109.5 ?
C7 N1 C4 . . 122.9(3) ?
C11 N2 C14 . . 122.0(3) ?
C11 N2 C16 . . 120.3(3) ?
C14 N2 C16 . . 117.5(2) ?
C13 O1 H1 . . 109.5 ?
C1 O2 C18 . . 117.0(2) ?

loop_
_geom_bond_atom_site_label_1
_geom_bond_atom_site_label_2
_geom_bond_site_symmetry_2
_geom_bond_distance
_geom_bond_publ_flag
C1 O2 . 1.364(3) ?
C1 C6 . 1.378(4) ?
C1 C2 . 1.381(4) ?
C2 C3 . 1.377(4) ?
C2 H2 . 0.9300 ?
C3 C4 . 1.375(4) ?
C3 H3 . 0.9300 ?
C4 C5 . 1.402(4) ?
C4 N1 . 1.417(3) ?
C5 C6 . 1.374(4) ?
C5 H5 . 0.9300 ?
C6 H6 . 0.9300 ?
C7 N1 . 1.263(4) ?
C7 C8 . 1.441(4) ?
C7 H7 . 0.9300 ?
C8 C9 . 1.388(4) ?
C8 C13 . 1.405(4) ?
C9 C10 . 1.364(4) ?
C9 H9 . 0.9300 ?
C10 C11 . 1.417(4) ?
C10 H10 . 0.9300 ?
C11 N2 . 1.362(3) ?
C11 C12 . 1.389(4) ?
C12 C13 . 1.385(4) ?
C12 H12 . 0.9300 ?
C13 O1 . 1.338(3) ?
C14 N2 . 1.467(4) ?
C14 C15 . 1.495(5) ?
C14 H14A . 0.9700 ?
C14 H14B . 0.9700 ?
C15 H15A . 0.9600 ?
C15 H15B . 0.9600 ?
C15 H15C . 0.9600 ?
C16 C17 . 1.453(5) ?
C16 N2 . 1.547(5) ?
C16 H16A . 0.9700 ?
C16 H16B . 0.9700 ?
C17 H17A . 0.9600 ?
C17 H17B . 0.9600 ?
C17 H17C . 0.9600 ?
C18 O2 . 1.423(4) ?
C18 C19 . 1.499(4) ?
C18 H18A . 0.9700 ?
C18 H18B . 0.9700 ?
C19 H19A . 0.9600 ?
C19 H19B . 0.9600 ?
C19 H19C . 0.9600 ?
O1 H1 . 0.8200 ?

loop_
_geom_hbond_atom_site_label_D
_geom_hbond_atom_site_label_H
_geom_hbond_atom_site_label_A
_geom_hbond_site_symmetry_A
_geom_hbond_distance_DH
_geom_hbond_distance_HA
_geom_hbond_distance_DA
_geom_hbond_angle_DHA
O1 H1 N1 . 0.82 1.88 2.610(3) 148
C2 H2 Cg1 6_565 0.93 2.85 3.681(4) 149
C17 H17A Cg1 4_556 0.96 2.97 3.763(6) 140

loop_
_geom_torsion_atom_site_label_1
_geom_torsion_atom_site_label_2
_geom_torsion_atom_site_label_3
_geom_torsion_atom_site_label_4
_geom_torsion_site_symmetry_1
_geom_torsion_site_symmetry_2
_geom_torsion_site_symmetry_3
_geom_torsion_site_symmetry_4
_geom_torsion
_geom_torsion_publ_flag
O2 C1 C2 C3 . . . . -178.6(3) ?
C6 C1 C2 C3 . . . . -1.0(5) ?
C1 C2 C3 C4 . . . . -0.4(5) ?
C2 C3 C4 C5 . . . . 1.5(5) ?
C2 C3 C4 N1 . . . . 178.2(3) ?
C3 C4 C5 C6 . . . . -1.3(4) ?
N1 C4 C5 C6 . . . . -177.8(3) ?
C4 C5 C6 C1 . . . . 0.0(5) ?
O2 C1 C6 C5 . . . . 179.0(3) ?
C2 C1 C6 C5 . . . . 1.1(4) ?
N1 C7 C8 C9 . . . . -178.4(3) ?
N1 C7 C8 C13 . . . . 1.2(5) ?
C13 C8 C9 C10 . . . . -1.4(4) ?
C7 C8 C9 C10 . . . . 178.3(3) ?
C8 C9 C10 C11 . . . . 1.4(5) ?
C9 C10 C11 N2 . . . . 179.6(3) ?
C9 C10 C11 C12 . . . . 0.2(4) ?
N2 C11 C12 C13 . . . . 178.9(3) ?
C10 C11 C12 C13 . . . . -1.7(5) ?
C11 C12 C13 O1 . . . . -178.4(3) ?
C11 C12 C13 C8 . . . . 1.7(5) ?
C9 C8 C13 O1 . . . . 179.9(3) ?
C7 C8 C13 O1 . . . . 0.3(4) ?
C9 C8 C13 C12 . . . . -0.2(4) ?
C7 C8 C13 C12 . . . . -179.8(3) ?
C8 C7 N1 C4 . . . . 177.4(3) ?
C3 C4 N1 C7 . . . . 164.5(3) ?
C5 C4 N1 C7 . . . . -19.0(5) ?
C12 C11 N2 C14 . . . . -167.9(3) ?
C10 C11 N2 C14 . . . . 12.7(5) ?
C12 C11 N2 C16 . . . . 17.2(5) ?
C10 C11 N2 C16 . . . . -162.2(3) ?
C15 C14 N2 C11 . . . . -92.0(4) ?
C15 C14 N2 C16 . . . . 83.0(4) ?
C17 C16 N2 C11 . . . . -93.3(4) ?
C17 C16 N2 C14 . . . . 91.6(4) ?
C6 C1 O2 C18 . . . . 179.2(3) ?
C2 C1 O2 C18 . . . . -3.1(4) ?
C19 C18 O2 C1 . . . . 179.9(3) ?

loop_
_cod_related_entry_id
_cod_related_entry_database
_cod_related_entry_code
1 ChemSpider 12245844
